data_4318195
loop_
_publ_author_name
'Dmitri V. Konarev'
'Andrey Yu. Kovalevsky'
'Xue Li'
'Ivan S. Neretin'
'Alexey L. Litvinov'
'Natal'ya V. Drichko'
'Yury L. Slovokhotov'
'Philip Coppens'
'Rimma N. Lyubovskaya'

_publ_section_title
;
 Synthesis and Structure of Multicomponent Crystals of Fullerenes and
 Metal Tetraarylporphyrins
;
_journal_name_full 'Inorganic Chemistry'
_journal_page_first 3638
_journal_page_last 3646
_journal_paper_doi 10.1021/ic011312l
_journal_volume 41
_journal_year 2002
_chemical_formula_moiety
;
C70, 2 (C49 H33 N5 Zn1), C7 H8, 0.4 (C2 H1 Cl3)
;
_chemical_formula_sum 'C175.8 H74.4 Cl1.2 N10 Zn2'
_chemical_formula_weight 2499.73
_chemical_melting_point ?
_chemical_name_common 'C70 PyZnTPP toluene C2HCl3'
_chemical_name_systematic
;
  C70 fullerene (pyridino)zinc tetraphenylporphyrinate 
toluene/trichloroethylene solvate
;
_space_group_IT_number 15
_symmetry_cell_setting monoclinic
_symmetry_space_group_name_Hall '-C 2yc'
_symmetry_space_group_name_H-M 'C 1 2/c 1'
_atom_sites_solution_hydrogens geom
_atom_sites_solution_primary direct
_atom_sites_solution_secondary difmap
_audit_creation_method SHELXL-97
_cell_angle_alpha 90.00
_cell_angle_beta 92.250(2)
_cell_angle_gamma 90.00
_cell_formula_units_Z 4
_cell_length_a 30.763(3)
_cell_length_b 19.825(2)
_cell_length_c 20.036(2)
_cell_measurement_reflns_used 127
_cell_measurement_temperature 110(1)
_cell_measurement_theta_max 19.28
_cell_measurement_theta_min 2.97
_cell_volume 12210(2)
_computing_cell_refinement 'SMART (Bruker)'
_computing_data_collection 'SMART (Bruker)'
_computing_data_reduction 'SAINT (Bruker)'
_computing_molecular_graphics 'SHELXL-97 (Sheldrick, 1997)'
_computing_publication_material 'SHELXL-97 (Sheldrick, 1997)'
_computing_structure_refinement 'SHELXL-97 (Sheldrick, 1997)'
_computing_structure_solution 'SHELXS-97 (Sheldrick, 1990)'
_diffrn_ambient_temperature 110(1)
_diffrn_measured_fraction_theta_full 0.816
_diffrn_measured_fraction_theta_max 0.816
_diffrn_measurement_device_type 'Bruker SMART'
_diffrn_measurement_method '\w scan'
_diffrn_radiation_monochromator graphite
_diffrn_radiation_source 'fine-focus sealed tube'
_diffrn_radiation_type MoK\a
_diffrn_radiation_wavelength 0.71073
_diffrn_reflns_av_R_equivalents 0.0413
_diffrn_reflns_av_sigmaI/netI 0.1548
_diffrn_reflns_limit_h_max 41
_diffrn_reflns_limit_h_min -33
_diffrn_reflns_limit_k_max 24
_diffrn_reflns_limit_k_min -24
_diffrn_reflns_limit_l_max 27
_diffrn_reflns_limit_l_min -13
_diffrn_reflns_number 18375
_diffrn_reflns_theta_full 29.01
_diffrn_reflns_theta_max 29.01
_diffrn_reflns_theta_min 1.57
_diffrn_standards_decay_% 0
_diffrn_standards_interval_count 0
_diffrn_standards_number none
_exptl_absorpt_coefficient_mu 0.485
_exptl_absorpt_correction_type none
_exptl_crystal_colour black
_exptl_crystal_density_diffrn 1.360
_exptl_crystal_density_method 'not measured'
_exptl_crystal_description prism
_exptl_crystal_F_000 5118
_exptl_crystal_size_max 0.5
_exptl_crystal_size_mid 0.3
_exptl_crystal_size_min 0.2
_refine_diff_density_max 2.112
_refine_diff_density_min -0.823
_refine_diff_density_rms 0.178
_refine_ls_extinction_method none
_refine_ls_goodness_of_fit_ref 1.019
_refine_ls_hydrogen_treatment mixed
_refine_ls_matrix_type full
_refine_ls_number_parameters 792
_refine_ls_number_reflns 13269
_refine_ls_number_restraints 764
_refine_ls_restrained_S_all 1.033
_refine_ls_R_factor_all 0.1875
_refine_ls_R_factor_gt 0.1165
_refine_ls_shift/su_max 0.004
_refine_ls_shift/su_mean 0.001
_refine_ls_structure_factor_coef Fsqd
_refine_ls_weighting_details 'calc w=1/[\s^2^(Fo^2^)+(0.1890P)^2^+0.0000P] where P=(Fo^2^+2Fc^2^)/3'
_refine_ls_weighting_scheme calc
_refine_ls_wR_factor_gt 0.3147
_refine_ls_wR_factor_ref 0.3511
_reflns_number_gt 5718
_reflns_number_total 13269
_reflns_threshold_expression >2sigma(I)
_cod_data_source_file ic011312l_3.cif
_cod_data_source_block 70z
_cod_depositor_comments
;
The following automatic conversions were performed:

'_chemical_melting_point' value 'not measured' was changed to '?' -
the value is undefined or not given.

Automatic conversion script
Id: cif_fix_values 1569 2011-02-09 13:29:24Z adriana 

The following automatic conversions were performed:

'_symmetry_cell_setting' value 'Monoclinic' changed to 'monoclinic'
according to the built-in table from CIF Core dictionary named
'cif_core.dic' version 2.4.1 from 2010-06-29.

Automatic conversion script
Id: cif_fix_values 1646 2011-03-28 12:23:43Z adriana 
;
_cod_original_formula_sum 'C175.80 H74.40 Cl1.20 N10 Zn2'
_cod_database_code 4318195

loop_
_symmetry_equiv_pos_as_xyz
'x, y, z'
'-x, y, -z+1/2'
'x+1/2, y+1/2, z'
'-x+1/2, y+1/2, -z+1/2'
'-x, -y, -z'
'x, -y, z-1/2'
'-x+1/2, -y+1/2, -z'
'x+1/2, -y+1/2, z-1/2'

loop_
_atom_site_label
_atom_site_type_symbol
_atom_site_fract_x
_atom_site_fract_y
_atom_site_fract_z
_atom_site_U_iso_or_equiv
_atom_site_adp_type
_atom_site_occupancy
_atom_site_symmetry_multiplicity
_atom_site_calc_flag
_atom_site_refinement_flags
_atom_site_disorder_assembly
_atom_site_disorder_group
Zn1 Zn 0.63400(2) 0.38386(4) 1.74205(4) 0.0286(3) Uani 1 1 d . . .
N1 N 0.68612(16) 0.4505(3) 1.7389(3) 0.0286(12) Uani 1 1 d . . .
N2 N 0.60646(16) 0.4307(3) 1.6582(3) 0.0310(13) Uani 1 1 d . . .
N3 N 0.59205(17) 0.3026(3) 1.7227(3) 0.0304(13) Uani 1 1 d . . .
N4 N 0.67177(16) 0.3227(3) 1.8038(2) 0.0265(12) Uani 1 1 d . . .
N5 N 0.59845(17) 0.4421(3) 1.8109(3) 0.0340(14) Uani 1 1 d . . .
C1 C 0.7244(2) 0.4478(4) 1.7761(3) 0.0316(16) Uani 1 1 d . . .
C2 C 0.7507(2) 0.5060(4) 1.7604(3) 0.0350(16) Uani 1 1 d . . .
H2 H 0.7780 0.5161 1.7793 0.042 Uiso 1 1 calc R . .
C3 C 0.7287(2) 0.5430(4) 1.7137(3) 0.0345(16) Uani 1 1 d . . .
H3 H 0.7377 0.5830 1.6943 0.041 Uiso 1 1 calc R . .
C4 C 0.6878(2) 0.5071(3) 1.7002(3) 0.0295(15) Uani 1 1 d . . .
C5 C 0.6553(2) 0.5286(3) 1.6543(3) 0.0301(15) Uani 1 1 d . . .
C6 C 0.6174(2) 0.4938(3) 1.6354(3) 0.0299(15) Uani 1 1 d . . .
C7 C 0.5844(2) 0.5167(4) 1.5879(3) 0.0355(17) Uani 1 1 d . . .
H7 H 0.5837 0.5581 1.5660 0.043 Uiso 1 1 calc R . .
C8 C 0.5547(2) 0.4669(4) 1.5809(3) 0.0397(18) Uani 1 1 d . . .
H8 H 0.5295 0.4677 1.5535 0.048 Uiso 1 1 calc R . .
C9 C 0.5689(2) 0.4127(4) 1.6236(3) 0.0319(15) Uani 1 1 d . . .
C10 C 0.5465(2) 0.3502(4) 1.6302(3) 0.0337(16) Uani 1 1 d . . .
C11 C 0.5585(2) 0.2993(3) 1.6756(3) 0.0312(15) Uani 1 1 d . . .
C12 C 0.5398(2) 0.2338(4) 1.6763(3) 0.0348(16) Uani 1 1 d . . .
H12 H 0.5168 0.2186 1.6488 0.042 Uiso 1 1 calc R . .
C13 C 0.5615(2) 0.1975(4) 1.7243(4) 0.0395(17) Uani 1 1 d . . .
H13 H 0.5563 0.1530 1.7361 0.047 Uiso 1 1 calc R . .
C14 C 0.5940(2) 0.2413(3) 1.7533(3) 0.0302(15) Uani 1 1 d . . .
C15 C 0.6261(2) 0.2207(3) 1.8013(3) 0.0281(15) Uani 1 1 d . . .
C16 C 0.6623(2) 0.2586(4) 1.8229(3) 0.0336(16) Uani 1 1 d . . .
C17 C 0.6968(2) 0.2330(4) 1.8689(3) 0.0338(16) Uani 1 1 d . . .
H17 H 0.6976 0.1913 1.8903 0.041 Uiso 1 1 calc R . .
C18 C 0.7268(2) 0.2818(4) 1.8737(3) 0.0340(16) Uani 1 1 d . . .
H18 H 0.7528 0.2798 1.8988 0.041 Uiso 1 1 calc R . .
C19 C 0.7119(2) 0.3380(4) 1.8333(3) 0.0309(15) Uani 1 1 d . . .
C20 C 0.7362(2) 0.3971(3) 1.8222(3) 0.0295(15) Uani 1 1 d . . .
C21 C 0.6622(2) 0.5950(4) 1.6194(4) 0.0340(17) Uani 1 1 d . . .
C22 C 0.6591(2) 0.6558(4) 1.6531(4) 0.045(2) Uani 1 1 d . . .
H22 H 0.6536 0.6555 1.6984 0.054 Uiso 1 1 calc R . .
C23 C 0.6640(3) 0.7166(4) 1.6208(5) 0.055(2) Uani 1 1 d . . .
H23 H 0.6616 0.7569 1.6443 0.066 Uiso 1 1 calc R . .
C24 C 0.6724(2) 0.7177(5) 1.5533(5) 0.058(3) Uani 1 1 d . . .
H24 H 0.6757 0.7583 1.5309 0.069 Uiso 1 1 calc R . .
C25 C 0.6759(2) 0.6577(4) 1.5206(4) 0.046(2) Uani 1 1 d . . .
H25 H 0.6817 0.6577 1.4754 0.056 Uiso 1 1 calc R . .
C26 C 0.6712(2) 0.5979(4) 1.5528(4) 0.0426(19) Uani 1 1 d . . .
H26 H 0.6741 0.5580 1.5291 0.051 Uiso 1 1 calc R . .
C27 C 0.5088(2) 0.3373(4) 1.5828(3) 0.0347(16) Uani 1 1 d . . .
C28 C 0.5154(2) 0.3340(4) 1.5149(4) 0.047(2) Uani 1 1 d . . .
H28 H 0.5432 0.3413 1.4996 0.056 Uiso 1 1 calc R . .
C29 C 0.4815(3) 0.3200(5) 1.4691(4) 0.055(2) Uani 1 1 d . . .
H29 H 0.4866 0.3175 1.4237 0.066 Uiso 1 1 calc R . .
C30 C 0.4404(2) 0.3100(4) 1.4919(4) 0.051(2) Uani 1 1 d . . .
H30 H 0.4174 0.3017 1.4615 0.061 Uiso 1 1 calc R . .
C31 C 0.4327(2) 0.3121(4) 1.5595(4) 0.050(2) Uani 1 1 d . . .
H31 H 0.4048 0.3050 1.5743 0.060 Uiso 1 1 calc R . .
C32 C 0.4674(2) 0.3252(4) 1.6059(4) 0.0389(17) Uani 1 1 d . . .
H32 H 0.4627 0.3256 1.6514 0.047 Uiso 1 1 calc R . .
C33 C 0.6212(2) 0.1500(4) 1.8283(3) 0.0354(17) Uani 1 1 d . . .
C34 C 0.6476(3) 0.0984(4) 1.8089(5) 0.055(2) Uani 1 1 d . . .
H34 H 0.6698 0.1076 1.7800 0.066 Uiso 1 1 calc R . .
C35 C 0.6422(3) 0.0336(4) 1.8309(5) 0.071(3) Uani 1 1 d . . .
H35 H 0.6608 -0.0002 1.8174 0.086 Uiso 1 1 calc R . .
C36 C 0.6091(3) 0.0183(5) 1.8729(5) 0.068(3) Uani 1 1 d . . .
H36 H 0.6047 -0.0259 1.8866 0.081 Uiso 1 1 calc R . .
C37 C 0.5826(3) 0.0700(5) 1.8946(4) 0.056(2) Uani 1 1 d . . .
H37 H 0.5605 0.0608 1.9237 0.067 Uiso 1 1 calc R . .
C38 C 0.5891(2) 0.1349(4) 1.8728(4) 0.0418(19) Uani 1 1 d . . .
H38 H 0.5717 0.1695 1.8882 0.050 Uiso 1 1 calc R . .
C39 C 0.7785(2) 0.4047(3) 1.8625(4) 0.0332(16) Uani 1 1 d . . .
C40 C 0.8175(2) 0.4058(4) 1.8313(4) 0.046(2) Uani 1 1 d . . .
H40 H 0.8177 0.4021 1.7850 0.055 Uiso 1 1 calc R . .
C41 C 0.8572(3) 0.4124(5) 1.8685(5) 0.058(2) Uani 1 1 d . . .
H41 H 0.8833 0.4133 1.8468 0.070 Uiso 1 1 calc R . .
C42 C 0.8572(3) 0.4173(4) 1.9356(5) 0.061(3) Uani 1 1 d . . .
H42 H 0.8834 0.4202 1.9602 0.074 Uiso 1 1 calc R . .
C43 C 0.8185(3) 0.4181(4) 1.9681(4) 0.056(2) Uani 1 1 d . . .
H43 H 0.8184 0.4239 2.0141 0.067 Uiso 1 1 calc R . .
C44 C 0.7798(3) 0.4101(4) 1.9309(4) 0.0431(19) Uani 1 1 d . . .
H44 H 0.7538 0.4082 1.9531 0.052 Uiso 1 1 calc R . .
C45 C 0.6154(2) 0.4580(4) 1.8713(4) 0.046(2) Uani 1 1 d . . .
H45 H 0.6422 0.4398 1.8845 0.055 Uiso 1 1 calc R . .
C46 C 0.5952(2) 0.4994(5) 1.9145(4) 0.055(2) Uani 1 1 d . . .
H46 H 0.6087 0.5109 1.9553 0.066 Uiso 1 1 calc R . .
C47 C 0.5545(3) 0.5239(5) 1.8966(4) 0.063(3) Uani 1 1 d . . .
H47 H 0.5396 0.5515 1.9256 0.075 Uiso 1 1 calc R . .
C48 C 0.5366(3) 0.5072(5) 1.8360(4) 0.060(2) Uani 1 1 d . . .
H48 H 0.5093 0.5238 1.8228 0.072 Uiso 1 1 calc R . .
C49 C 0.5588(2) 0.4653(4) 1.7936(4) 0.047(2) Uani 1 1 d . . .
H49 H 0.5459 0.4532 1.7525 0.056 Uiso 1 1 calc R . .
C71 C 0.5365(5) 0.0512(9) 1.5608(8) 0.136(5) Uiso 0.50 1 d PG . .
C72 C 0.5204(6) 0.0880(8) 1.5062(10) 0.136(5) Uiso 0.50 1 d PG . .
H72A H 0.5286 0.1344 1.5011 0.164 Uiso 0.50 1 d PR . .
C73 C 0.4924(7) 0.0577(11) 1.4591(9) 0.136(5) Uiso 0.50 1 d PG . .
H73A H 0.4813 0.0832 1.4214 0.164 Uiso 0.50 1 d PR . .
C74 C 0.4805(8) -0.0094(11) 1.4665(11) 0.136(5) Uiso 0.50 1 d PG . .
H74A H 0.4611 -0.0303 1.4339 0.164 Uiso 0.50 1 d PR . .
C75 C 0.4966(8) -0.0463(8) 1.5210(12) 0.136(5) Uiso 0.50 1 d PG . .
H75A H 0.4884 -0.0926 1.5262 0.164 Uiso 0.50 1 d PR . .
C76 C 0.5246(7) -0.0160(9) 1.5682(9) 0.136(5) Uiso 0.50 1 d PG . .
H76A H 0.5358 -0.0414 1.6059 0.164 Uiso 0.50 1 d PR . .
C77 C 0.5593(7) 0.0887(13) 1.5987(11) 0.205 Uiso 0.50 1 d PR . .
H77A H 0.5638 0.1335 1.5823 0.205 Uiso 0.50 1 d PR . .
H77B H 0.5440 0.0908 1.6396 0.205 Uiso 0.50 1 d PR . .
H77C H 0.5869 0.0671 1.6069 0.205 Uiso 0.50 1 d PR . .
C101 C 0.6322(8) 0.8348(13) 0.9214(10) 0.091(7) Uiso 0.50 1 d PD . .
C102 C 0.6216(8) 0.7629(11) 0.9003(11) 0.095(7) Uiso 0.50 1 d PD . .
C103 C 0.6513(7) 0.7372(9) 0.8462(11) 0.075(6) Uiso 0.50 1 d PD . .
C104 C 0.6825(7) 0.7896(14) 0.8179(14) 0.110(9) Uiso 0.50 1 d PD . .
C105 C 0.6643(9) 0.8429(14) 0.8652(14) 0.126(10) Uiso 0.50 1 d PD . .
C106 C 0.6368(6) 0.8540(10) 0.9815(9) 0.071(5) Uiso 0.50 1 d PD . .
C107 C 0.6321(7) 0.8081(10) 1.0435(9) 0.086(7) Uiso 0.50 1 d PD . .
C108 C 0.6205(8) 0.7534(10) 1.0221(9) 0.098(8) Uiso 0.50 1 d PD . .
C109 C 0.6164(6) 0.7233(9) 0.9490(9) 0.071(5) Uiso 0.50 1 d PD . .
C110 C 0.6347(8) 0.6507(11) 0.9554(11) 0.104(8) Uiso 0.50 1 d PD . .
C111 C 0.6597(8) 0.6285(13) 0.9140(12) 0.111(9) Uiso 0.50 1 d PD . .
C112 C 0.6638(6) 0.6762(10) 0.8527(10) 0.079(6) Uiso 0.50 1 d PD . .
C113 C 0.7107(7) 0.6575(14) 0.8324(15) 0.112(11) Uiso 0.50 1 d PD . .
C114 C 0.7359(6) 0.6980(9) 0.8123(10) 0.072(6) Uiso 0.50 1 d PD . .
C115 C 0.7216(6) 0.7737(9) 0.8053(10) 0.076(6) Uiso 0.50 1 d PD . .
C116 C 0.7539(7) 0.8283(10) 0.8257(13) 0.104(9) Uiso 0.50 1 d PD . .
C117 C 0.7388(5) 0.8765(10) 0.8561(9) 0.054(4) Uiso 0.50 1 d PD . .
C118 C 0.6925(7) 0.8866(13) 0.8802(11) 0.112(9) Uiso 0.50 1 d PD . .
C119 C 0.6981(5) 0.9201(10) 0.9497(9) 0.064(5) Uiso 0.50 1 d PD . .
C120 C 0.6722(8) 0.9074(14) 0.9931(10) 0.115(10) Uiso 0.50 1 d PD . .
C121 C 0.6846(5) 0.8918(9) 1.0614(9) 0.061(5) Uiso 0.50 1 d PD . .
C122 C 0.6640(6) 0.8371(10) 1.0913(10) 0.079(6) Uiso 0.50 1 d PD . .
C123 C 0.6385(5) 0.6971(7) 1.0600(8) 0.048(4) Uiso 0.50 1 d PD . .
C124 C 0.6485(6) 0.6391(10) 1.0243(10) 0.072(6) Uiso 0.50 1 d PD . .
C125 C 0.6987(7) 0.5898(14) 0.9263(10) 0.098(8) Uiso 0.50 1 d PD . .
C126 C 0.7281(6) 0.6077(10) 0.8783(10) 0.069(5) Uiso 0.50 1 d PD . .
C127 C 0.7813(6) 0.7145(9) 0.8282(11) 0.075(6) Uiso 0.50 1 d PD . .
C128 C 0.7916(6) 0.7837(8) 0.8378(9) 0.063(5) Uiso 0.50 1 d PD . .
C129 C 0.7666(5) 0.9053(8) 0.9078(8) 0.052(4) Uiso 0.50 1 d PD . .
C130 C 0.7434(5) 0.9293(9) 0.9628(8) 0.052(4) Uiso 0.50 1 d PD . .
C131 C 0.6832(6) 0.7929(9) 1.1364(10) 0.075(6) Uiso 0.50 1 d PD . .
C132 C 0.6635(7) 0.7241(9) 1.1147(10) 0.086(7) Uiso 0.50 1 d PD . .
C133 C 0.6859(6) 0.6012(11) 1.0457(9) 0.078(6) Uiso 0.50 1 d PD . .
C134 C 0.7139(5) 0.5726(11) 0.9914(9) 0.077(6) Uiso 0.50 1 d PD . .
C135 C 0.7740(6) 0.6134(12) 0.8901(11) 0.089(7) Uiso 0.50 1 d PD . .
C136 C 0.8054(6) 0.6700(10) 0.8692(10) 0.080(6) Uiso 0.50 1 d PD . .
C137 C 0.8223(6) 0.8156(8) 0.8845(9) 0.059(5) Uiso 0.50 1 d PD . .
C138 C 0.8090(5) 0.8801(8) 0.9196(8) 0.053(4) Uiso 0.50 1 d PD . .
C139 C 0.7613(5) 0.9293(10) 1.0275(8) 0.067(5) Uiso 0.50 1 d PD . .
C140 C 0.7284(5) 0.9094(10) 1.0784(9) 0.059(5) Uiso 0.50 1 d PD . .
C141 C 0.7476(8) 0.8750(14) 1.1346(13) 0.121(10) Uiso 0.50 1 d PD . .
C142 C 0.7228(6) 0.8228(11) 1.1605(11) 0.076(6) Uiso 0.50 1 d PD . .
C143 C 0.6955(6) 0.6792(8) 1.1407(9) 0.062(5) Uiso 0.50 1 d PD . .
C144 C 0.7081(5) 0.6203(8) 1.1062(8) 0.056(5) Uiso 0.50 1 d PD . .
C145 C 0.7593(5) 0.5689(10) 0.9990(9) 0.059(5) Uiso 0.50 1 d PD . .
C146 C 0.7903(6) 0.5865(11) 0.9508(9) 0.081(6) Uiso 0.50 1 d PD . .
C147 C 0.8415(6) 0.7015(9) 0.8988(9) 0.064(5) Uiso 0.50 1 d PD . .
C148 C 0.8516(9) 0.7697(10) 0.9154(14) 0.115(9) Uiso 0.50 1 d PD . .
C149 C 0.8292(6) 0.8893(9) 0.9849(8) 0.057(5) Uiso 0.50 1 d PD . .
C150 C 0.8052(6) 0.9108(12) 1.0401(9) 0.078(6) Uiso 0.50 1 d PD . .
C151 C 0.7445(7) 0.7630(11) 1.1872(16) 0.130(10) Uiso 0.50 1 d PD . .
C152 C 0.7350(6) 0.7041(10) 1.1759(10) 0.064(5) Uiso 0.50 1 d PD . .
C153 C 0.7747(6) 0.6567(11) 1.1644(11) 0.088(7) Uiso 0.50 1 d PD . .
C154 C 0.7539(5) 0.6047(9) 1.1145(10) 0.061(5) Uiso 0.50 1 d PD . .
C155 C 0.7750(6) 0.5805(11) 1.0667(9) 0.077(6) Uiso 0.50 1 d PD . .
C156 C 0.8227(6) 0.6062(11) 1.0591(9) 0.069(5) Uiso 0.50 1 d PD . .
C157 C 0.8308(6) 0.6112(11) 0.9816(9) 0.068(5) Uiso 0.50 1 d PD . .
C158 C 0.8515(9) 0.6558(11) 0.9547(11) 0.122(10) Uiso 0.50 1 d PD . .
C159 C 0.8715(8) 0.7078(11) 1.0064(11) 0.090(7) Uiso 0.50 1 d PD . .
C160 C 0.8721(10) 0.7839(11) 0.9800(13) 0.130(11) Uiso 0.50 1 d PD . .
C161 C 0.8599(6) 0.8372(10) 1.0061(10) 0.068(5) Uiso 0.50 1 d PD . .
C162 C 0.8556(8) 0.8305(13) 1.0845(11) 0.102(8) Uiso 0.50 1 d PD . .
C163 C 0.8162(7) 0.8774(10) 1.1040(9) 0.071(6) Uiso 0.50 1 d PD . .
C164 C 0.7927(8) 0.8567(14) 1.1483(17) 0.125(12) Uiso 0.50 1 d PD . .
C165 C 0.7922(6) 0.7845(10) 1.1811(10) 0.073(6) Uiso 0.50 1 d PD . .
C166 C 0.8259(9) 0.7487(14) 1.1648(16) 0.123(10) Uiso 0.50 1 d PD . .
C167 C 0.8136(8) 0.6724(14) 1.1541(14) 0.109(9) Uiso 0.50 1 d PD . .
C168 C 0.8417(10) 0.6506(14) 1.0948(15) 0.135(11) Uiso 0.50 1 d PD . .
C169 C 0.8697(8) 0.7112(14) 1.0706(11) 0.092(7) Uiso 0.50 1 d PD . .
C170 C 0.8593(11) 0.7732(12) 1.1141(16) 0.149(13) Uiso 0.50 1 d PD . .
C81 C 0.9701(9) 0.2161(9) 1.7577(11) 0.120 Uiso 0.40 1 d PD . .
H81 H 0.9633 0.2545 1.7887 0.180 Uiso 0.10 1 d PR . .
H82 H 0.9645 0.1599 1.7739 0.180 Uiso 0.10 1 d PR . .
Cl2 Cl 0.9494(6) 0.1390(8) 1.7816(9) 0.180 Uiso 0.30 1 d PD . .
Cl1 Cl 0.9589(6) 0.2826(8) 1.8130(9) 0.180 Uiso 0.30 1 d PD . .

loop_
_atom_site_aniso_label
_atom_site_aniso_U_11
_atom_site_aniso_U_22
_atom_site_aniso_U_33
_atom_site_aniso_U_23
_atom_site_aniso_U_13
_atom_site_aniso_U_12
Zn1 0.0280(4) 0.0315(5) 0.0265(4) 0.0015(3) 0.0027(3) 0.0014(3)
N1 0.027(3) 0.031(3) 0.027(3) -0.002(2) 0.003(2) 0.003(2)
N2 0.025(3) 0.033(3) 0.035(3) 0.004(3) 0.000(2) 0.000(2)
N3 0.032(3) 0.029(3) 0.030(3) 0.001(3) 0.002(2) -0.001(2)
N4 0.028(3) 0.026(3) 0.025(3) 0.003(2) 0.002(2) 0.001(2)
N5 0.031(3) 0.037(4) 0.034(3) -0.006(3) 0.000(2) -0.003(3)
C1 0.033(4) 0.035(4) 0.028(3) -0.007(3) 0.003(3) 0.003(3)
C2 0.028(3) 0.037(4) 0.041(4) -0.008(3) 0.000(3) -0.004(3)
C3 0.025(3) 0.039(4) 0.039(4) -0.002(3) 0.002(3) 0.001(3)
C4 0.034(4) 0.023(4) 0.032(3) -0.005(3) 0.005(3) 0.001(3)
C5 0.026(3) 0.031(4) 0.033(4) -0.003(3) 0.003(3) 0.003(3)
C6 0.028(3) 0.032(4) 0.030(3) 0.004(3) 0.008(3) 0.000(3)
C7 0.032(4) 0.037(4) 0.038(4) 0.012(3) 0.005(3) -0.002(3)
C8 0.040(4) 0.045(5) 0.034(4) 0.014(3) -0.006(3) -0.009(3)
C9 0.029(4) 0.034(4) 0.033(4) 0.008(3) 0.002(3) -0.004(3)
C10 0.033(4) 0.035(4) 0.034(4) 0.006(3) 0.005(3) -0.005(3)
C11 0.025(3) 0.032(4) 0.036(4) 0.004(3) 0.004(3) -0.003(3)
C12 0.030(4) 0.038(4) 0.037(4) 0.001(3) 0.001(3) 0.002(3)
C13 0.037(4) 0.033(4) 0.048(4) 0.007(3) -0.003(3) -0.003(3)
C14 0.029(3) 0.032(4) 0.030(3) 0.000(3) 0.005(3) 0.002(3)
C15 0.030(3) 0.030(4) 0.024(3) 0.003(3) 0.008(3) 0.002(3)
C16 0.031(4) 0.043(5) 0.027(3) -0.005(3) 0.003(3) 0.010(3)
C17 0.039(4) 0.035(4) 0.028(3) 0.003(3) -0.003(3) 0.009(3)
C18 0.028(4) 0.044(5) 0.030(4) 0.004(3) 0.001(3) 0.008(3)
C19 0.031(4) 0.037(4) 0.025(3) 0.000(3) 0.006(3) 0.007(3)
C20 0.037(4) 0.027(4) 0.025(3) -0.005(3) 0.002(3) 0.006(3)
C21 0.024(3) 0.038(4) 0.039(4) 0.008(3) -0.004(3) -0.005(3)
C22 0.052(5) 0.037(5) 0.046(4) -0.002(4) -0.010(4) 0.000(4)
C23 0.054(5) 0.037(5) 0.072(6) -0.007(4) -0.019(4) -0.007(4)
C24 0.036(4) 0.053(6) 0.081(7) 0.029(5) -0.023(4) -0.021(4)
C25 0.032(4) 0.047(6) 0.060(5) 0.018(4) 0.005(4) -0.003(4)
C26 0.036(4) 0.048(5) 0.044(4) 0.002(4) 0.000(3) -0.003(3)
C27 0.030(4) 0.035(4) 0.038(4) 0.009(3) -0.003(3) -0.005(3)
C28 0.030(4) 0.065(6) 0.044(4) 0.014(4) -0.003(3) -0.011(4)
C29 0.046(5) 0.075(6) 0.042(4) 0.015(4) -0.010(4) -0.014(4)
C30 0.037(4) 0.062(6) 0.051(5) 0.019(4) -0.020(4) -0.017(4)
C31 0.029(4) 0.049(5) 0.070(6) 0.009(4) -0.006(4) -0.006(4)
C32 0.033(4) 0.039(5) 0.044(4) 0.008(3) -0.002(3) 0.004(3)
C33 0.034(4) 0.034(4) 0.038(4) 0.006(3) 0.003(3) 0.009(3)
C34 0.055(5) 0.046(6) 0.067(6) 0.009(4) 0.025(4) 0.006(4)
C35 0.076(6) 0.030(5) 0.112(8) 0.023(5) 0.046(6) 0.020(4)
C36 0.055(6) 0.046(6) 0.103(8) 0.031(5) 0.006(5) 0.001(4)
C37 0.046(5) 0.058(6) 0.063(6) 0.021(5) 0.011(4) 0.000(4)
C38 0.041(4) 0.041(5) 0.045(4) 0.012(4) 0.010(4) 0.004(3)
C39 0.035(4) 0.023(4) 0.042(4) -0.003(3) 0.000(3) 0.002(3)
C40 0.031(4) 0.046(5) 0.060(5) 0.000(4) -0.008(4) 0.000(3)
C41 0.039(5) 0.061(6) 0.074(6) -0.002(5) -0.014(4) -0.001(4)
C42 0.061(6) 0.049(6) 0.072(6) 0.005(5) -0.032(5) -0.005(5)
C43 0.070(6) 0.046(5) 0.050(5) 0.005(4) -0.025(5) -0.004(5)
C44 0.048(4) 0.039(5) 0.041(4) 0.002(4) -0.013(3) -0.004(4)
C45 0.032(4) 0.066(6) 0.039(4) -0.006(4) 0.001(3) 0.001(4)
C46 0.037(4) 0.080(7) 0.047(5) -0.021(5) 0.004(4) -0.003(4)
C47 0.056(5) 0.072(7) 0.059(6) -0.032(5) 0.012(4) 0.008(5)
C48 0.039(4) 0.078(7) 0.062(5) -0.019(5) -0.002(4) 0.022(4)
C49 0.034(4) 0.061(6) 0.045(4) -0.009(4) -0.004(3) 0.012(4)

loop_
_atom_type_symbol
_atom_type_description
_atom_type_scat_dispersion_real
_atom_type_scat_dispersion_imag
_atom_type_scat_source
C C 0.0033 0.0016 'International Tables Vol C Tables 4.2.6.8 and 6.1.1.4'
H H 0.0000 0.0000 'International Tables Vol C Tables 4.2.6.8 and 6.1.1.4'
N N 0.0061 0.0033 'International Tables Vol C Tables 4.2.6.8 and 6.1.1.4'
Zn Zn 0.2839 1.4301 'International Tables Vol C Tables 4.2.6.8 and 6.1.1.4'
Cl Cl 0.1484 0.1585 'International Tables Vol C Tables 4.2.6.8 and 6.1.1.4'

loop_
_geom_angle_atom_site_label_1
_geom_angle_atom_site_label_2
_geom_angle_atom_site_label_3
_geom_angle
_geom_angle_site_symmetry_1
_geom_angle_site_symmetry_3
_geom_angle_publ_flag
N4 Zn1 N2 162.7(2) . . ?
N4 Zn1 N1 88.6(2) . . ?
N2 Zn1 N1 88.9(2) . . ?
N4 Zn1 N3 89.3(2) . . ?
N2 Zn1 N3 88.0(2) . . ?
N1 Zn1 N3 162.6(2) . . ?
N4 Zn1 N5 102.8(2) . . ?
N2 Zn1 N5 94.5(2) . . ?
N1 Zn1 N5 95.2(2) . . ?
N3 Zn1 N5 102.0(2) . . ?
C4 N1 C1 106.9(5) . . ?
C4 N1 Zn1 125.9(4) . . ?
C1 N1 Zn1 127.2(5) . . ?
C9 N2 C6 106.3(5) . . ?
C9 N2 Zn1 127.1(4) . . ?
C6 N2 Zn1 125.3(4) . . ?
C14 N3 C11 106.6(5) . . ?
C14 N3 Zn1 126.0(4) . . ?
C11 N3 Zn1 127.3(4) . . ?
C16 N4 C19 106.4(5) . . ?
C16 N4 Zn1 126.6(4) . . ?
C19 N4 Zn1 127.0(4) . . ?
C49 N5 C45 118.2(6) . . ?
C49 N5 Zn1 120.3(5) . . ?
C45 N5 Zn1 121.5(5) . . ?
N1 C1 C20 125.6(6) . . ?
N1 C1 C2 109.0(6) . . ?
C20 C1 C2 125.4(6) . . ?
C3 C2 C1 108.2(6) . . ?
C2 C3 C4 105.6(6) . . ?
N1 C4 C5 125.4(6) . . ?
N1 C4 C3 110.3(6) . . ?
C5 C4 C3 124.3(6) . . ?
C6 C5 C4 126.7(6) . . ?
C6 C5 C21 115.9(6) . . ?
C4 C5 C21 117.3(6) . . ?
N2 C6 C5 124.9(6) . . ?
N2 C6 C7 109.3(6) . . ?
C5 C6 C7 125.8(6) . . ?
C8 C7 C6 107.2(6) . . ?
C7 C8 C9 107.2(6) . . ?
N2 C9 C10 125.5(6) . . ?
N2 C9 C8 109.8(6) . . ?
C10 C9 C8 124.7(6) . . ?
C11 C10 C9 124.8(6) . . ?
C11 C10 C27 117.9(6) . . ?
C9 C10 C27 117.2(6) . . ?
N3 C11 C10 125.7(6) . . ?
N3 C11 C12 109.4(6) . . ?
C10 C11 C12 124.8(6) . . ?
C13 C12 C11 107.6(6) . . ?
C12 C13 C14 106.4(6) . . ?
N3 C14 C15 125.7(6) . . ?
N3 C14 C13 110.0(6) . . ?
C15 C14 C13 124.0(6) . . ?
C16 C15 C14 125.6(6) . . ?
C16 C15 C33 118.4(6) . . ?
C14 C15 C33 116.0(6) . . ?
N4 C16 C15 126.3(6) . . ?
N4 C16 C17 109.9(6) . . ?
C15 C16 C17 123.8(7) . . ?
C18 C17 C16 105.9(6) . . ?
C17 C18 C19 108.4(6) . . ?
N4 C19 C20 125.7(6) . . ?
N4 C19 C18 109.3(6) . . ?
C20 C19 C18 124.8(6) . . ?
C1 C20 C19 124.9(6) . . ?
C1 C20 C39 118.4(6) . . ?
C19 C20 C39 116.7(6) . . ?
C26 C21 C22 117.2(7) . . ?
C26 C21 C5 121.6(7) . . ?
C22 C21 C5 121.2(7) . . ?
C23 C22 C21 121.4(8) . . ?
C22 C23 C24 119.9(8) . . ?
C25 C24 C23 118.5(8) . . ?
C26 C25 C24 121.3(8) . . ?
C25 C26 C21 121.8(8) . . ?
C28 C27 C32 119.3(6) . . ?
C28 C27 C10 119.5(6) . . ?
C32 C27 C10 121.1(6) . . ?
C27 C28 C29 121.5(7) . . ?
C30 C29 C28 119.0(7) . . ?
C29 C30 C31 121.0(7) . . ?
C30 C31 C32 119.7(7) . . ?
C27 C32 C31 119.5(7) . . ?
C34 C33 C38 117.7(7) . . ?
C34 C33 C15 121.5(7) . . ?
C38 C33 C15 120.8(6) . . ?
C35 C34 C33 121.7(8) . . ?
C34 C35 C36 120.4(8) . . ?
C35 C36 C37 118.9(8) . . ?
C38 C37 C36 119.7(8) . . ?
C37 C38 C33 121.4(8) . . ?
C44 C39 C40 117.4(7) . . ?
C44 C39 C20 122.2(6) . . ?
C40 C39 C20 120.4(6) . . ?
C39 C40 C41 120.9(8) . . ?
C42 C41 C40 120.0(9) . . ?
C41 C42 C43 120.4(8) . . ?
C42 C43 C44 118.9(8) . . ?
C39 C44 C43 122.3(8) . . ?
N5 C45 C46 123.2(7) . . ?
C45 C46 C47 118.7(7) . . ?
C48 C47 C46 118.7(8) . . ?
C47 C48 C49 120.2(7) . . ?
N5 C49 C48 120.9(7) . . ?
C77 C71 C72 109.7 . . ?
C77 C71 C76 130.2 . . ?
C72 C71 C76 120.0 . . ?
C73 C72 C71 120.0 . . ?
C72 C73 C74 120.0 . . ?
C73 C74 C75 120.0 . . ?
C74 C75 C76 120.0 . . ?
C75 C76 C71 120.0 . . ?
C106 C101 C102 124(2) . . ?
C106 C101 C105 128(2) . . ?
C102 C101 C105 91.8(16) . . ?
C109 C102 C101 114(2) . . ?
C109 C102 C103 116(2) . . ?
C101 C102 C103 112.4(16) . . ?
C112 C103 C102 115(2) . . ?
C112 C103 C104 119(2) . . ?
C102 C103 C104 115.9(16) . . ?
C115 C104 C103 121(2) . . ?
C115 C104 C105 131(3) . . ?
C103 C104 C105 89.3(16) . . ?
C118 C105 C101 111(2) . . ?
C118 C105 C104 111(2) . . ?
C101 C105 C104 130(2) . . ?
C101 C106 C120 114.0(19) . . ?
C101 C106 C107 125(2) . . ?
C120 C106 C107 111.8(15) . . ?
C108 C107 C122 140(2) . . ?
C108 C107 C106 106.0(18) . . ?
C122 C107 C106 102.2(15) . . ?
C107 C108 C123 113.7(18) . . ?
C107 C108 C109 133(2) . . ?
C123 C108 C109 102.1(14) . . ?
C102 C109 C110 125.7(19) . . ?
C102 C109 C108 118.1(19) . . ?
C110 C109 C108 105.0(16) . . ?
C111 C110 C124 115(2) . . ?
C111 C110 C109 121(2) . . ?
C124 C110 C109 108.6(18) . . ?
C110 C111 C125 128(2) . . ?
C110 C111 C112 113(2) . . ?
C125 C111 C112 111.4(18) . . ?
C103 C112 C113 118(2) . . ?
C103 C112 C111 129(2) . . ?
C113 C112 C111 99.6(16) . . ?
C114 C113 C126 117(2) . . ?
C114 C113 C112 123(2) . . ?
C126 C113 C112 108.8(17) . . ?
C113 C114 C127 135(2) . . ?
C113 C114 C115 119(2) . . ?
C127 C114 C115 93.9(14) . . ?
C104 C115 C116 113(2) . . ?
C104 C115 C114 119(2) . . ?
C116 C115 C114 118.6(16) . . ?
C117 C116 C128 134(2) . . ?
C117 C116 C115 115.5(19) . . ?
C128 C116 C115 96.9(15) . . ?
C116 C117 C129 116.0(17) . . ?
C116 C117 C118 128.9(19) . . ?
C129 C117 C118 104.8(15) . . ?
C105 C118 C117 118(2) . . ?
C105 C118 C119 124(2) . . ?
C117 C118 C119 105.5(16) . . ?
C120 C119 C130 123.6(18) . . ?
C120 C119 C118 119.8(19) . . ?
C130 C119 C118 107.2(15) . . ?
C119 C120 C121 124(2) . . ?
C119 C120 C106 121(2) . . ?
C121 C120 C106 99.1(15) . . ?
C122 C121 C120 117.6(16) . . ?
C140 C121 C120 112.9(17) . . ?
C131 C122 C121 125.6(17) . . ?
C131 C122 C107 116.1(17) . . ?
C121 C122 C107 109.2(16) . . ?
C124 C123 C132 125.6(15) . . ?
C124 C123 C108 117.0(15) . . ?
C132 C123 C108 107.4(15) . . ?
C123 C124 C133 118.2(16) . . ?
C123 C124 C110 107.2(17) . . ?
C133 C124 C110 125.0(17) . . ?
C126 C125 C134 120.0(19) . . ?
C134 C125 C111 122(2) . . ?
C125 C126 C113 112.4(18) . . ?
C135 C126 C113 113.1(18) . . ?
C136 C127 C128 114.9(16) . . ?
C136 C127 C114 117.9(16) . . ?
C128 C127 C114 116.9(16) . . ?
C127 C128 C137 130.2(16) . . ?
C127 C128 C116 112.9(16) . . ?
C137 C128 C116 109.5(16) . . ?
C138 C129 C130 118.6(14) . . ?
C138 C129 C117 120.2(14) . . ?
C130 C129 C117 113.0(14) . . ?
C139 C130 C129 122.2(14) . . ?
C139 C130 C119 121.5(15) . . ?
C129 C130 C119 109.5(14) . . ?
C122 C131 C142 107.4(17) . . ?
C122 C131 C132 102.8(16) . . ?
C142 C131 C132 141.5(18) . . ?
C143 C132 C123 113.3(16) . . ?
C143 C132 C131 101.1(14) . . ?
C123 C132 C131 138.1(17) . . ?
C144 C133 C124 118.2(17) . . ?
C144 C133 C134 116.2(15) . . ?
C124 C133 C134 116.9(16) . . ?
C145 C134 C125 114.0(18) . . ?
C145 C134 C133 122.1(16) . . ?
C125 C134 C133 113.2(17) . . ?
C146 C135 C126 115.6(18) . . ?
C146 C135 C136 107.6(16) . . ?
C126 C135 C136 129.6(18) . . ?
C147 C136 C127 111.4(17) . . ?
C147 C136 C135 135.1(18) . . ?
C127 C136 C135 107.1(16) . . ?
C148 C137 C128 113.1(16) . . ?
C148 C137 C138 121.2(16) . . ?
C128 C137 C138 119.0(15) . . ?
C129 C138 C149 118.3(14) . . ?
C129 C138 C137 118.9(14) . . ?
C149 C138 C137 114.3(13) . . ?
C130 C139 C150 120.5(16) . . ?
C130 C139 C140 112.3(15) . . ?
C150 C139 C140 118.1(15) . . ?
C121 C140 C141 115.7(18) . . ?
C121 C140 C139 123.6(16) . . ?
C141 C140 C139 112.9(16) . . ?
C142 C141 C140 115(2) . . ?
C142 C141 C164 106.0(18) . . ?
C140 C141 C164 129(2) . . ?
C141 C142 C131 131(2) . . ?
C141 C142 C151 119.3(18) . . ?
C131 C142 C151 99.3(18) . . ?
C132 C143 C144 122.7(17) . . ?
C132 C143 C152 121.1(16) . . ?
C144 C143 C152 106.0(14) . . ?
C143 C144 C133 120.2(16) . . ?
C143 C144 C154 113.8(14) . . ?
C133 C144 C154 118.5(15) . . ?
C134 C145 C146 127.2(17) . . ?
C134 C145 C155 113.0(16) . . ?
C146 C145 C155 112.9(15) . . ?
C135 C146 C157 120.8(17) . . ?
C145 C146 C157 112.3(16) . . ?
C136 C147 C148 133.6(19) . . ?
C136 C147 C158 100.9(17) . . ?
C148 C147 C158 111.9(17) . . ?
C137 C148 C147 112.5(19) . . ?
C137 C148 C160 121(2) . . ?
C147 C148 C160 118.4(19) . . ?
C150 C149 C138 121.8(16) . . ?
C150 C149 C161 109.8(15) . . ?
C138 C149 C161 115.5(15) . . ?
C139 C150 C149 117.5(17) . . ?
C139 C150 C163 117.2(16) . . ?
C149 C150 C163 115.7(16) . . ?
C152 C151 C142 127(2) . . ?
C152 C151 C165 118(2) . . ?
C142 C151 C165 99.9(16) . . ?
C151 C152 C143 127(2) . . ?
C151 C152 C153 114.6(19) . . ?
C143 C152 C153 111.2(14) . . ?
C167 C153 C154 115(2) . . ?
C167 C153 C152 129(2) . . ?
C154 C153 C152 101.0(14) . . ?
C155 C154 C144 121.2(19) . . ?
C155 C154 C153 121.7(17) . . ?
C144 C154 C153 107.8(14) . . ?
C154 C155 C145 127.3(19) . . ?
C154 C155 C156 117.2(17) . . ?
C145 C155 C156 104.0(14) . . ?
C168 C156 C155 126(2) . . ?
C168 C156 C157 115(2) . . ?
C155 C156 C157 107.4(14) . . ?
C158 C157 C146 121(2) . . ?
C158 C157 C156 125.4(19) . . ?
C146 C157 C156 103.3(15) . . ?
C157 C158 C147 133(2) . . ?
C157 C158 C159 112(2) . . ?
C147 C158 C159 99.4(16) . . ?
C169 C159 C158 131(2) . . ?
C169 C159 C160 106(2) . . ?
C158 C159 C160 114.2(17) . . ?
C161 C160 C148 114(2) . . ?
C161 C160 C159 131(2) . . ?
C148 C160 C159 96.0(17) . . ?
C160 C161 C149 133(2) . . ?
C160 C161 C162 112(2) . . ?
C149 C161 C162 105.7(15) . . ?
C170 C162 C161 121(2) . . ?
C170 C162 C163 117(2) . . ?
C161 C162 C163 106.8(16) . . ?
C164 C163 C150 131(2) . . ?
C164 C163 C162 117(2) . . ?
C163 C164 C141 111(2) . . ?
C163 C164 C165 128(2) . . ?
C141 C164 C165 106.5(19) . . ?
C166 C165 C151 130(2) . . ?
C166 C165 C164 112(2) . . ?
C151 C165 C164 108.0(17) . . ?
C165 C166 C170 123(3) . . ?
C165 C166 C167 112(3) . . ?
C170 C166 C167 112.0(19) . . ?
C153 C167 C168 128(3) . . ?
C153 C167 C166 116(3) . . ?
C168 C167 C166 103.6(18) . . ?
C156 C168 C167 112(3) . . ?
C156 C168 C169 127(3) . . ?
C167 C168 C169 110.6(18) . . ?
C159 C169 C170 128(3) . . ?
C159 C169 C168 108(3) . . ?
C170 C169 C168 107.8(18) . . ?
C162 C170 C169 117(3) . . ?
C162 C170 C166 122(3) . . ?
C169 C170 C166 106.0(19) . . ?
Cl2 C81 Cl1 113.8(12) . . ?
Cl2 C81 C81 114.8(13) . 2_758 ?
Cl1 C81 C81 108.6(17) . 2_758 ?

loop_
_geom_bond_atom_site_label_1
_geom_bond_atom_site_label_2
_geom_bond_distance
_geom_bond_site_symmetry_2
_geom_bond_publ_flag
Zn1 N4 2.059(5) . ?
Zn1 N2 2.071(5) . ?
Zn1 N1 2.081(5) . ?
Zn1 N3 2.090(5) . ?
Zn1 N5 2.133(6) . ?
N1 C4 1.365(8) . ?
N1 C1 1.370(8) . ?
N2 C9 1.370(8) . ?
N2 C6 1.379(8) . ?
N3 C14 1.361(8) . ?
N3 C11 1.374(8) . ?
N4 C16 1.362(9) . ?
N4 C19 1.380(8) . ?
N5 C49 1.336(9) . ?
N5 C45 1.338(9) . ?
C1 C20 1.403(9) . ?
C1 C2 1.452(9) . ?
C2 C3 1.349(9) . ?
C3 C4 1.460(9) . ?
C4 C5 1.399(9) . ?
C5 C6 1.393(9) . ?
C5 C21 1.511(10) . ?
C6 C7 1.438(9) . ?
C7 C8 1.349(10) . ?
C8 C9 1.433(9) . ?
C9 C10 1.425(9) . ?
C10 C11 1.399(9) . ?
C10 C27 1.492(9) . ?
C11 C12 1.420(10) . ?
C12 C13 1.357(9) . ?
C13 C14 1.430(9) . ?
C14 C15 1.410(9) . ?
C15 C16 1.399(9) . ?
C15 C33 1.510(10) . ?
C16 C17 1.469(9) . ?
C17 C18 1.339(10) . ?
C18 C19 1.440(9) . ?
C19 C20 1.414(9) . ?
C20 C39 1.510(9) . ?
C21 C26 1.375(10) . ?
C21 C22 1.386(10) . ?
C22 C23 1.379(11) . ?
C23 C24 1.387(12) . ?
C24 C25 1.364(12) . ?
C25 C26 1.359(11) . ?
C27 C28 1.386(10) . ?
C27 C32 1.392(9) . ?
C28 C29 1.389(10) . ?
C29 C30 1.377(11) . ?
C30 C31 1.385(11) . ?
C31 C32 1.411(10) . ?
C33 C34 1.373(10) . ?
C33 C38 1.389(10) . ?
C34 C35 1.370(11) . ?
C35 C36 1.378(12) . ?
C36 C37 1.391(12) . ?
C37 C38 1.377(11) . ?
C39 C44 1.374(10) . ?
C39 C40 1.375(10) . ?
C40 C41 1.412(10) . ?
C41 C42 1.348(12) . ?
C42 C43 1.376(13) . ?
C43 C44 1.390(10) . ?
C45 C46 1.358(10) . ?
C46 C47 1.378(11) . ?
C47 C48 1.355(11) . ?
C48 C49 1.387(11) . ?
C71 C77 1.2569 . ?
C71 C72 1.3900 . ?
C71 C76 1.3900 . ?
C72 C73 1.3900 . ?
C73 C74 1.3900 . ?
C74 C75 1.3900 . ?
C75 C76 1.3900 . ?
C101 C106 1.266(15) . ?
C101 C102 1.518(15) . ?
C101 C105 1.535(16) . ?
C102 C109 1.267(15) . ?
C102 C103 1.533(15) . ?
C103 C112 1.275(15) . ?
C103 C104 1.536(16) . ?
C104 C115 1.276(15) . ?
C104 C105 1.540(15) . ?
C105 C118 1.254(16) . ?
C106 C120 1.528(15) . ?
C106 C107 1.553(14) . ?
C107 C108 1.215(16) . ?
C107 C122 1.460(14) . ?
C108 C123 1.447(14) . ?
C108 C109 1.582(14) . ?
C109 C110 1.548(15) . ?
C110 C111 1.232(17) . ?
C110 C124 1.446(15) . ?
C111 C125 1.437(15) . ?
C111 C112 1.560(15) . ?
C112 C113 1.560(15) . ?
C113 C114 1.197(17) . ?
C113 C126 1.437(15) . ?
C114 C127 1.456(14) . ?
C114 C115 1.568(14) . ?
C115 C116 1.514(14) . ?
C116 C117 1.234(17) . ?
C116 C128 1.470(14) . ?
C117 C129 1.435(14) . ?
C117 C118 1.536(15) . ?
C118 C119 1.546(15) . ?
C119 C120 1.229(17) . ?
C119 C130 1.421(14) . ?
C120 C121 1.440(14) . ?
C121 C122 1.402(15) . ?
C121 C140 1.419(13) . ?
C122 C131 1.376(14) . ?
C123 C124 1.394(15) . ?
C123 C132 1.420(14) . ?
C124 C133 1.425(14) . ?
C125 C126 1.393(15) . ?
C125 C134 1.409(14) . ?
C126 C135 1.425(14) . ?
C127 C136 1.398(14) . ?
C127 C128 1.418(15) . ?
C128 C137 1.448(14) . ?
C129 C138 1.408(13) . ?
C129 C130 1.419(14) . ?
C130 C139 1.388(13) . ?
C131 C142 1.420(14) . ?
C131 C132 1.548(17) . ?
C132 C143 1.413(14) . ?
C133 C144 1.419(14) . ?
C133 C134 1.524(17) . ?
C134 C145 1.400(14) . ?
C135 C146 1.404(14) . ?
C135 C136 1.550(17) . ?
C136 C147 1.388(14) . ?
C137 C148 1.407(14) . ?
C137 C138 1.524(16) . ?
C138 C149 1.438(14) . ?
C139 C150 1.414(14) . ?
C139 C140 1.518(16) . ?
C140 C141 1.425(14) . ?
C141 C142 1.399(16) . ?
C141 C164 1.449(15) . ?
C142 C151 1.453(15) . ?
C143 C144 1.418(14) . ?
C143 C152 1.466(14) . ?
C144 C154 1.446(14) . ?
C145 C146 1.427(15) . ?
C145 C155 1.441(14) . ?
C146 C157 1.452(14) . ?
C147 C148 1.424(16) . ?
C147 C158 1.462(14) . ?
C148 C160 1.445(15) . ?
C149 C150 1.420(15) . ?
C149 C161 1.451(14) . ?
C150 C163 1.470(14) . ?
C151 C152 1.222(16) . ?
C151 C165 1.536(15) . ?
C152 C153 1.565(15) . ?
C153 C167 1.264(16) . ?
C153 C154 1.556(15) . ?
C154 C155 1.272(15) . ?
C155 C156 1.566(14) . ?
C156 C168 1.263(16) . ?
C156 C157 1.586(15) . ?
C157 C158 1.226(16) . ?
C158 C159 1.571(15) . ?
C159 C169 1.291(15) . ?
C159 C160 1.598(15) . ?
C160 C161 1.243(16) . ?
C161 C162 1.588(15) . ?
C162 C170 1.284(16) . ?
C162 C163 1.590(15) . ?
C163 C164 1.237(17) . ?
C164 C165 1.575(15) . ?
C165 C166 1.308(16) . ?
C166 C170 1.552(16) . ?
C166 C167 1.569(16) . ?
C167 C168 1.557(16) . ?
C168 C169 1.566(16) . ?
C169 C170 1.547(16) . ?
C81 Cl2 1.730(10) . ?
C81 Cl1 1.764(10) . ?
C81 C81 1.88(5) 2_758 ?
